data_2011664
loop_
_publ_author_name
'Hao, Qingli'
'Jian, Fangfang'
'Yang, Xujie'
'Wang, Xin'
'Razak, Ibrahim Abdul'
'Shanmuga Sundara Raj, S.'
'Fun, Hoong-Kun'

_publ_section_title
;
 Hexakis(1<i>H</i>-imidazole-\k<i>N</i>^3^)nickel(II)
 bis[<i>O</i>,<i>O</i>'-diisopropyl dithiophosphate(1--)]
;
_journal_issue 12
_journal_name_full 'Acta Crystallographica Section C'
_journal_page_first 1431
_journal_page_last 1432
_journal_paper_doi 10.1107/S0108270100012841
_journal_volume 56
_journal_year 2000
_chemical_formula_iupac '[Ni(C3 H4 N2)6] (C6 H14 O2 P S2)2'
_chemical_formula_sum 'C30 H52 N12 Ni O4 P2 S4'
_chemical_formula_weight 893.73
_chemical_name_systematic
;
Structure of hexakis(imidazole)nickel(II) bis(O,O'-disopropyl
dithiophosphate)
;
_space_group_IT_number 15
_symmetry_cell_setting monoclinic
_symmetry_space_group_name_Hall '-C 2yc'
_symmetry_space_group_name_H-M 'C 1 2/c 1'
_audit_creation_method SHELXL-97
_cell_angle_alpha 90.00
_cell_angle_beta 112.6890(10)
_cell_angle_gamma 90.00
_cell_formula_units_Z 4
_cell_length_a 24.7585(4)
_cell_length_b 11.4460(2)
_cell_length_c 16.58150(10)
_cell_measurement_reflns_used 6747
_cell_measurement_temperature 293(2)
_cell_measurement_theta_max 28.38
_cell_measurement_theta_min 1.78
_cell_volume 4335.32(11)
_computing_cell_refinement 'SAINT (Siemens, 1996)'
_computing_data_collection 'SMART (Siemens, 1996)'
_computing_data_reduction SAINT
_computing_molecular_graphics SHELXTL
_computing_publication_material
;
SHELXTL and PLATON (Spek, 1990)
;
_computing_structure_refinement SHELXTL
_computing_structure_solution 'SHELXTL (Sheldrick, 1997)'
_diffrn_ambient_temperature 293(2)
_diffrn_detector_area_resol_mean 8.33
_diffrn_measurement_device_type
;
Siemens SMART CCD area-detector
;
_diffrn_measurement_method \w
_diffrn_radiation_monochromator graphite
_diffrn_radiation_source 'fine-focus sealed tube'
_diffrn_radiation_type MoK\a
_diffrn_radiation_wavelength .71073
_diffrn_reflns_av_R_equivalents .076
_diffrn_reflns_av_sigmaI/netI .090
_diffrn_reflns_limit_h_max 33
_diffrn_reflns_limit_h_min -13
_diffrn_reflns_limit_k_max 14
_diffrn_reflns_limit_k_min -15
_diffrn_reflns_limit_l_max 21
_diffrn_reflns_limit_l_min -22
_diffrn_reflns_number 15098
_diffrn_reflns_theta_max 28.45
_diffrn_reflns_theta_min 1.78
_diffrn_standards_decay_% negligible
_exptl_absorpt_coefficient_mu .762
_exptl_absorpt_correction_T_max .914
_exptl_absorpt_correction_T_min .750
_exptl_absorpt_correction_type empirical
_exptl_absorpt_process_details '(SADABS; Sheldrick, 1996)'
_exptl_crystal_colour 'light blue'
_exptl_crystal_density_diffrn 1.369
_exptl_crystal_density_method 'not measured'
_exptl_crystal_description slab
_exptl_crystal_F_000 1880
_exptl_crystal_size_max .40
_exptl_crystal_size_mid .34
_exptl_crystal_size_min .12
_refine_diff_density_max 1.32
_refine_diff_density_min -.65
_refine_ls_extinction_method none
_refine_ls_goodness_of_fit_ref 1.07
_refine_ls_hydrogen_treatment constr
_refine_ls_matrix_type full
_refine_ls_number_parameters 241
_refine_ls_number_reflns 5353
_refine_ls_number_restraints 0
_refine_ls_restrained_S_all 1.07
_refine_ls_R_factor_all .121
_refine_ls_R_factor_gt .072
_refine_ls_shift/su_max <0.001
_refine_ls_shift/su_mean .00
_refine_ls_structure_factor_coef Fsqd
_refine_ls_weighting_details 'calc w = 1/[\s^2^(Fo^2^)+(0.1162P)^2^] where P = (Fo^2^+2Fc^2^)/3'
_refine_ls_weighting_scheme calc
_refine_ls_wR_factor_ref .227
_reflns_number_gt 3099
_reflns_number_total 5353
_reflns_threshold_expression 'I > 2\s(I)'
_cod_data_source_file sk1416.cif
_cod_data_source_block I
_cod_depositor_comments
;
The following automatic conversions were performed:
'_symmetry_cell_setting' value 'Monoclinic' changed to 'monoclinic'
according to '/home/saulius/struct/CIF-dictionaries/cif_core.dic'
dictionary named 'cif_core.dic' version 2.4.1 from 2010-06-29.

Automatic conversion script
Id: cif_fix_enum 1527 2010-12-29 10:47:43Z saulius 

The following automatic conversions were performed:

'_symmetry_cell_setting' value 'Monoclinic' changed to 'monoclinic'
according to /home/saulius/struct/CIF-dictionaries/cif_core.dic
dictionary named 'cif_core.dic' version 2.4.1 from 2010-06-29.

Automatic conversion script
Id: cif_fix_values 1715 2011-07-08 13:25:40Z adriana 
;
_cod_original_sg_symbol_H-M 'C 2/c'
_cod_database_code 2011664
_cod_database_fobs_code 2011664

loop_
_symmetry_equiv_pos_as_xyz
'x, y, z'
'-x, y, -z+1/2'
'x+1/2, y+1/2, z'
'-x+1/2, y+1/2, -z+1/2'
'-x, -y, -z'
'x, -y, z-1/2'
'-x+1/2, -y+1/2, -z'
'x+1/2, -y+1/2, z-1/2'

loop_
_atom_site_label
_atom_site_fract_x
_atom_site_fract_y
_atom_site_fract_z
_atom_site_U_iso_or_equiv
_atom_site_adp_type
_atom_site_calc_flag
_atom_site_refinement_flags
_atom_site_occupancy
_atom_site_disorder_assembly
_atom_site_disorder_group
_atom_site_type_symbol
Ni1 .0000 .0000 .0000 .0371(2) Uani d S 1 . . Ni
P1 .14921(5) .46690(10) .26680(8) .0454(3) Uani d . 1 . . P
S1 .20489(6) .36125(13) .35270(10) .0687(4) Uani d . 1 . . S
S2 .06624(6) .44270(12) .24482(11) .0688(4) Uani d . 1 . . S
O1 .16492(17) .4433(3) .1831(2) .0709(10) Uani d . 1 . . O
O2 .15978(16) .5992(3) .2924(3) .0731(11) Uani d . 1 . . O
N1 -.01946(16) -.1496(3) .0614(2) .0424(8) Uani d . 1 . . N
N2 -.00617(19) -.3123(3) .1358(2) .0540(10) Uani d . 1 . . N
H2B .0093 -.3772 .1599 .065 Uiso calc R 1 . . H
N3 .06504(17) .0480(3) .1214(2) .0451(9) Uani d . 1 . . N
N4 .13288(19) .1472(4) .2238(3) .0604(11) Uani d . 1 . . N
H4A .1591 .1993 .2484 .073 Uiso calc R 1 . . H
N5 -.06053(16) .1037(3) .0312(2) .0418(8) Uani d . 1 . . N
N6 -.09742(19) .2365(3) .0890(3) .0552(10) Uani d . 1 . . N
H6A -.0993 .2918 .1228 .066 Uiso calc R 1 . . H
C1 -.0626(2) -.1628(4) .0923(3) .0527(12) Uani d . 1 . . C
H1A -.0931 -.1105 .0829 .063 Uiso calc R 1 . . H
C2 -.0546(2) -.2634(4) .1388(3) .0565(12) Uani d . 1 . . C
H2A -.0778 -.2924 .1669 .068 Uiso calc R 1 . . H
C3 .0139(2) -.2433(4) .0891(3) .0475(11) Uani d . 1 . . C
H3A .0470 -.2589 .0773 .057 Uiso calc R 1 . . H
C4 -.0487(2) .1823(4) .0927(3) .0491(11) Uani d . 1 . . C
H4B -.0113 .1984 .1336 .059 Uiso calc R 1 . . H
C5 -.1426(2) .1895(4) .0235(3) .0581(13) Uani d . 1 . . C
H5A -.1819 .2090 .0062 .070 Uiso calc R 1 . . H
C6 -.1195(2) .1084(4) -.0122(3) .0512(11) Uani d . 1 . . C
H6B -.1409 .0621 -.0599 .061 Uiso calc R 1 . . H
C7 .0993(2) .1386(4) .1382(3) .0560(12) Uani d . 1 . . C
H7A .1004 .1912 .0961 .067 Uiso calc R 1 . . H
C8 .1175(3) .0586(5) .2636(3) .0752(18) Uani d . 1 . . C
H8A .1329 .0426 .3232 .090 Uiso calc R 1 . . H
C9 .0762(3) -.0022(4) .2016(3) .0668(15) Uani d . 1 . . C
H9A .0577 -.0684 .2111 .080 Uiso calc R 1 . . H
C10 .1442(3) .5124(5) .1070(4) .0752(17) Uani d . 1 . . C
H10A .1340 .5890 .1235 .090 Uiso calc R 1 . . H
C11 .1968(4) .5296(7) .0829(6) .127(4) Uani d . 1 . . C
H11A .2287 .5609 .1321 .191 Uiso calc R 1 . . H
H11B .1869 .5828 .0346 .191 Uiso calc R 1 . . H
H11C .2081 .4558 .0667 .191 Uiso calc R 1 . . H
C12 .0908(5) .4643(7) .0383(4) .140(4) Uani d . 1 . . C
H12A .0605 .4572 .0606 .210 Uiso calc R 1 . . H
H12B .0993 .3888 .0209 .210 Uiso calc R 1 . . H
H12C .0780 .5158 -.0113 .210 Uiso calc R 1 . . H
C13 .2153(3) .6572(6) .3143(5) .086(2) Uani d . 1 . . C
H13A .2377 .6159 .2855 .103 Uiso calc R 1 . . H
C14 .2500(5) .6592(8) .4085(5) .145(4) Uani d . 1 . . C
H14A .2583 .5806 .4299 .218 Uiso calc R 1 . . H
H14B .2284 .6983 .4377 .218 Uiso calc R 1 . . H
H14C .2861 .7000 .4198 .218 Uiso calc R 1 . . H
C15 .1997(4) .7780(6) .2739(7) .157(4) Uani d . 1 . . C
H15A .1770 .7706 .2124 .236 Uiso calc R 1 . . H
H15B .2350 .8206 .2828 .236 Uiso calc R 1 . . H
H15C .1774 .8191 .3010 .236 Uiso calc R 1 . . H

loop_
_atom_site_aniso_label
_atom_site_aniso_U_11
_atom_site_aniso_U_22
_atom_site_aniso_U_33
_atom_site_aniso_U_12
_atom_site_aniso_U_13
_atom_site_aniso_U_23
Ni1 .0469(5) .0286(4) .0359(4) .0061(3) .0163(3) -.0018(3)
P1 .0466(7) .0460(6) .0464(7) -.0095(5) .0208(6) -.0039(5)
S1 .0510(8) .0691(9) .0718(9) -.0099(6) .0081(7) .0034(7)
S2 .0472(8) .0536(8) .1079(12) .0056(6) .0324(8) .0240(7)
O1 .079(3) .080(3) .055(2) .013(2) .027(2) .0074(19)
O2 .068(2) .0472(19) .116(3) -.0150(17) .048(2) -.011(2)
N1 .054(2) .0321(17) .0384(19) .0051(16) .0152(18) .0000(14)
N2 .078(3) .0388(19) .0349(19) .0050(19) .010(2) .0069(15)
N3 .053(2) .0351(18) .044(2) .0082(17) .0152(18) -.0055(15)
N4 .062(3) .049(2) .055(2) .0019(19) .006(2) -.0146(19)
N5 .052(2) .0361(18) .0419(19) .0099(16) .0226(18) -.0003(14)
N6 .073(3) .045(2) .056(2) .016(2) .033(2) -.0054(18)
C1 .064(3) .048(3) .049(3) .008(2) .026(2) .007(2)
C2 .074(3) .054(3) .044(3) -.004(3) .026(3) .004(2)
C3 .055(3) .041(2) .041(2) .005(2) .012(2) .0003(18)
C4 .057(3) .041(2) .054(3) .007(2) .026(2) -.0057(19)
C5 .055(3) .059(3) .064(3) .024(2) .026(3) .009(2)
C6 .057(3) .045(2) .049(3) .009(2) .018(2) .000(2)
C7 .066(3) .050(3) .049(3) -.003(2) .019(3) -.005(2)
C8 .109(5) .058(3) .039(3) .004(3) .006(3) -.006(2)
C9 .101(4) .045(3) .042(3) -.006(3) .014(3) .000(2)
C10 .094(5) .063(3) .059(3) .005(3) .019(3) .017(3)
C11 .184(9) .133(7) .120(7) .061(6) .119(7) .062(5)
C12 .208(11) .096(5) .054(4) -.008(6) -.017(5) -.006(4)
C13 .071(4) .080(4) .120(6) -.030(3) .051(4) -.026(4)
C14 .197(10) .120(7) .098(6) -.069(7) .035(6) -.043(5)
C15 .135(8) .071(5) .239(12) -.054(5) .043(8) .024(6)

loop_
_atom_type_symbol
_atom_type_description
_atom_type_scat_dispersion_real
_atom_type_scat_dispersion_imag
_atom_type_scat_source
C C .0033 .0016 'International Tables Vol C Tables 4.2.6.8 and 6.1.1.4'
H H .0000 .0000 'International Tables Vol C Tables 4.2.6.8 and 6.1.1.4'
N N .0061 .0033 'International Tables Vol C Tables 4.2.6.8 and 6.1.1.4'
O O .0106 .0060 'International Tables Vol C Tables 4.2.6.8 and 6.1.1.4'
P P .1023 .0942 'International Tables Vol C Tables 4.2.6.8 and 6.1.1.4'
S S .1246 .1234 'International Tables Vol C Tables 4.2.6.8 and 6.1.1.4'
Ni Ni .3393 1.1124 'International Tables Vol C Tables 4.2.6.8 and 6.1.1.4'

loop_
_geom_angle_atom_site_label_1
_geom_angle_atom_site_label_2
_geom_angle_atom_site_label_3
_geom_angle_site_symmetry_1
_geom_angle_site_symmetry_3
_geom_angle
_geom_angle_publ_flag
N3 Ni1 N3 5 . 180 ?
N3 Ni1 N5 5 5 88.45(14) ?
N3 Ni1 N5 . 5 91.55(14) ?
N3 Ni1 N5 5 . 91.55(14) ?
N3 Ni1 N5 . . 88.45(14) yes
N5 Ni1 N5 5 . 180 ?
N3 Ni1 N1 5 . 90.97(13) ?
N3 Ni1 N1 . . 89.03(13) yes
N5 Ni1 N1 5 . 88.74(13) ?
N5 Ni1 N1 . . 91.26(13) yes
N3 Ni1 N1 5 5 89.03(13) ?
N3 Ni1 N1 . 5 90.97(13) ?
N5 Ni1 N1 5 5 91.26(13) ?
N5 Ni1 N1 . 5 88.74(13) ?
N1 Ni1 N1 . 5 180 ?
O2 P1 O1 . . 109.0(2) ?
O2 P1 S2 . . 103.90(15) ?
O1 P1 S2 . . 113.69(17) ?
O2 P1 S1 . . 113.62(17) ?
O1 P1 S1 . . 100.77(16) ?
S2 P1 S1 . . 116.00(8) ?
C10 O1 P1 . . 123.7(4) ?
C13 O2 P1 . . 123.8(4) ?
C3 N1 C1 . . 104.8(4) ?
C3 N1 Ni1 . . 126.0(3) ?
C1 N1 Ni1 . . 128.5(3) ?
C3 N2 C2 . . 108.3(4) ?
C7 N3 C9 . . 104.8(4) ?
C7 N3 Ni1 . . 127.4(3) ?
C9 N3 Ni1 . . 127.5(3) ?
C8 N4 C7 . . 106.7(4) ?
C4 N5 C6 . . 105.0(4) ?
C4 N5 Ni1 . . 127.4(3) ?
C6 N5 Ni1 . . 127.5(3) ?
C5 N6 C4 . . 108.0(4) ?
C2 C1 N1 . . 110.2(4) ?
N2 C2 C1 . . 105.6(4) ?
N1 C3 N2 . . 111.0(4) ?
N5 C4 N6 . . 110.9(4) ?
N6 C5 C6 . . 105.8(4) ?
C5 C6 N5 . . 110.4(4) ?
N3 C7 N4 . . 111.8(5) ?
C9 C8 N4 . . 107.1(5) ?
C8 C9 N3 . . 109.6(5) ?
O1 C10 C12 . . 113.0(5) ?
O1 C10 C11 . . 104.8(5) ?
C12 C10 C11 . . 116.6(7) ?
O2 C13 C14 . . 112.7(6) ?
O2 C13 C15 . . 104.6(6) ?
C14 C13 C15 . . 113.6(7) ?

loop_
_geom_bond_atom_site_label_1
_geom_bond_atom_site_label_2
_geom_bond_site_symmetry_2
_geom_bond_distance
_geom_bond_publ_flag
Ni1 N3 5 2.108(4) ?
Ni1 N3 . 2.108(4) yes
Ni1 N5 5 2.126(3) ?
Ni1 N5 . 2.126(3) yes
Ni1 N1 . 2.140(3) yes
Ni1 N1 5 2.140(3) ?
P1 O2 . 1.568(3) yes
P1 O1 . 1.603(4) yes
P1 S2 . 1.9626(18) yes
P1 S1 . 1.9690(19) yes
O1 C10 . 1.407(6) yes
O2 C13 . 1.441(6) yes
N1 C3 . 1.324(5) ?
N1 C1 . 1.358(6) ?
N2 C3 . 1.329(6) ?
N2 C2 . 1.341(7) ?
N3 C7 . 1.301(6) ?
N3 C9 . 1.375(6) ?
N4 C8 . 1.342(7) ?
N4 C7 . 1.344(6) ?
N5 C4 . 1.305(5) ?
N5 C6 . 1.357(6) ?
N6 C5 . 1.334(7) ?
N6 C4 . 1.337(6) ?
C1 C2 . 1.357(6) ?
C5 C6 . 1.342(6) ?
C8 C9 . 1.333(8) ?
C10 C12 . 1.479(10) ?
C10 C11 . 1.515(11) ?
C13 C14 . 1.465(10) ?
C13 C15 . 1.520(10) ?

loop_
_geom_hbond_atom_site_label_D
_geom_hbond_atom_site_label_H
_geom_hbond_atom_site_label_A
_geom_hbond_site_symmetry_A
_geom_hbond_distance_DH
_geom_hbond_distance_HA
_geom_hbond_distance_DA
_geom_hbond_angle_DHA
_geom_hbond_publ_flag
N4 H4A S1 1_555 .86 2.49 3.288(5) 155 yes
N2 H2B S2 1_545 .86 2.59 3.442(4) 173 yes
N6 H6A S2 2_555 .86 2.66 3.481(4) 160 yes

loop_
_geom_torsion_atom_site_label_1
_geom_torsion_atom_site_label_2
_geom_torsion_atom_site_label_3
_geom_torsion_atom_site_label_4
_geom_torsion_site_symmetry_1
_geom_torsion
O2 P1 O1 C10 . -48.9(5)
S2 P1 O1 C10 . 66.5(5)
S1 P1 O1 C10 . -168.7(4)
O1 P1 O2 C13 . -58.4(5)
S2 P1 O2 C13 . -179.9(5)
S1 P1 O2 C13 . 53.2(5)
N3 Ni1 N1 C3 5 108.3(3)
N3 Ni1 N1 C3 . -71.7(3)
N5 Ni1 N1 C3 5 19.9(3)
N5 Ni1 N1 C3 . -160.1(3)
N1 Ni1 N1 C3 5 16E1(5)
N3 Ni1 N1 C1 5 -82.5(4)
N3 Ni1 N1 C1 . 97.5(4)
N5 Ni1 N1 C1 5 -171.0(4)
N5 Ni1 N1 C1 . 9.0(4)
N1 Ni1 N1 C1 5 -3E1(5)
N3 Ni1 N3 C7 5 -3E1(10)
N5 Ni1 N3 C7 5 91.4(4)
N5 Ni1 N3 C7 . -88.6(4)
N1 Ni1 N3 C7 . -179.9(4)
N1 Ni1 N3 C7 5 .1(4)
N3 Ni1 N3 C9 5 15E1(10)
N5 Ni1 N3 C9 5 -96.4(4)
N5 Ni1 N3 C9 . 83.6(4)
N1 Ni1 N3 C9 . -7.7(4)
N1 Ni1 N3 C9 5 172.3(4)
N3 Ni1 N5 C4 5 -165.2(4)
N3 Ni1 N5 C4 . 14.8(4)
N5 Ni1 N5 C4 5 9E1(9)
N1 Ni1 N5 C4 . 103.8(4)
N1 Ni1 N5 C4 5 -76.2(4)
N3 Ni1 N5 C6 5 9.9(4)
N3 Ni1 N5 C6 . -170.1(4)
N5 Ni1 N5 C6 5 -9E1(9)
N1 Ni1 N5 C6 . -81.1(4)
N1 Ni1 N5 C6 5 98.9(4)
C3 N1 C1 C2 . .6(5)
Ni1 N1 C1 C2 . -170.3(3)
C3 N2 C2 C1 . .0(5)
N1 C1 C2 N2 . -.4(5)
C1 N1 C3 N2 . -.6(5)
Ni1 N1 C3 N2 . 170.6(3)
C2 N2 C3 N1 . .4(5)
C6 N5 C4 N6 . -.7(5)
Ni1 N5 C4 N6 . 175.3(3)
C5 N6 C4 N5 . 1.2(6)
C4 N6 C5 C6 . -1.1(6)
N6 C5 C6 N5 . .7(6)
C4 N5 C6 C5 . .0(5)
Ni1 N5 C6 C5 . -176.0(3)
C9 N3 C7 N4 . 2.0(6)
Ni1 N3 C7 N4 . 175.6(3)
C8 N4 C7 N3 . -2.0(6)
C7 N4 C8 C9 . 1.1(7)
N4 C8 C9 N3 . .1(7)
C7 N3 C9 C8 . -1.3(7)
Ni1 N3 C9 C8 . -174.9(4)
P1 O1 C10 C12 . -95.3(7)
P1 O1 C10 C11 . 136.7(5)
P1 O2 C13 C14 . -94.2(7)
P1 O2 C13 C15 . 141.8(6)
